data_7049153
loop_
_publ_author_name
'Guzm\'an, Jefferson'
'Bernal, Ana M.'
'Garc\'ia-Ordu\~na, Pilar'
'Lahoz, Fernando J.'
'Oro, Luis A.'
'Fern\'andez-Alvarez, Francisco J'

_publ_section_title
;
 Selective reduction of formamides to O-silylated hemiaminals or
 methylamines with HSiMe<sub>2</sub>Ph catalyzed by iridium complexes.
;
_journal_issue 13
_journal_name_full 'Dalton transactions (Cambridge, England : 2003)'
_journal_page_first 4255
_journal_page_last 4262
_journal_paper_doi 10.1039/c8dt05070h
_journal_volume 48
_journal_year 2019
_chemical_formula_moiety 'C22 H39 Cl Ir N O Si'
_chemical_formula_sum 'C22 H39 Cl Ir N O Si'
_chemical_formula_weight 589.28
_space_group_crystal_system triclinic
_space_group_IT_number 2
_space_group_name_Hall '-P 1'
_space_group_name_H-M_alt 'P -1'
_symmetry_space_group_name_Hall '-P 1'
_symmetry_space_group_name_H-M 'P -1'
_atom_sites_solution_hydrogens mixed
_audit_creation_method SHELXL-2018/3
_audit_update_record
;
2018-07-23 deposited with the CCDC.    2019-02-25 downloaded from the CCDC.
;
_cell_angle_alpha 94.4790(10)
_cell_angle_beta 91.3980(10)
_cell_angle_gamma 94.6700(10)
_cell_formula_units_Z 2
_cell_length_a 8.8806(4)
_cell_length_b 10.5584(4)
_cell_length_c 12.7712(5)
_cell_measurement_reflns_used 9887
_cell_measurement_temperature 100(2)
_cell_measurement_theta_max 28.916
_cell_measurement_theta_min 2.613
_cell_volume 1189.30(8)
_computing_cell_refinement 'SAINT+ in APEX3 v. 2017.3 (Bruker AXS, 2008)'
_computing_data_collection 'SMART in APEX2 v. 2008.4 (Bruker AXS, 2008)'
_computing_data_reduction 'SAINT+ in APEX3 v. 2017.3 (Bruker AXS, 2008)'
_computing_molecular_graphics 'ORTEP-3 (Farrugia, 2012)'
_computing_publication_material 'XCIF program, PLATON(Spek, 1998)'
_computing_structure_refinement 'SHELXL-2018/3 (Sheldrick, 2018)'
_computing_structure_solution 'SHELXS-2013 (Sheldrick, 2013)'
_diffrn_ambient_temperature 100(2)
_diffrn_detector_area_resol_mean 8.26
_diffrn_measured_fraction_theta_full 0.997
_diffrn_measured_fraction_theta_max 0.913
_diffrn_measurement_device_type 'Bruker Smart APEX CCD system'
_diffrn_measurement_method 'narrow \w frames'
_diffrn_radiation_monochromator graphite
_diffrn_radiation_source 'fine-focus sealed tube'
_diffrn_radiation_type MoK\a
_diffrn_radiation_wavelength 0.71073
_diffrn_reflns_av_R_equivalents 0.0172
_diffrn_reflns_av_unetI/netI 0.0202
_diffrn_reflns_Laue_measured_fraction_full 0.997
_diffrn_reflns_Laue_measured_fraction_max 0.913
_diffrn_reflns_limit_h_max 11
_diffrn_reflns_limit_h_min -11
_diffrn_reflns_limit_k_max 14
_diffrn_reflns_limit_k_min -14
_diffrn_reflns_limit_l_max 16
_diffrn_reflns_limit_l_min -16
_diffrn_reflns_number 17208
_diffrn_reflns_point_group_measured_fraction_full 0.997
_diffrn_reflns_point_group_measured_fraction_max 0.913
_diffrn_reflns_theta_full 25.242
_diffrn_reflns_theta_max 28.916
_diffrn_reflns_theta_min 2.302
_diffrn_standards_decay_% 0
_exptl_absorpt_coefficient_mu 5.788
_exptl_absorpt_correction_T_max 0.5636
_exptl_absorpt_correction_T_min 0.3963
_exptl_absorpt_correction_type multi-scan
_exptl_absorpt_process_details
;
 SADABS 2016/2: Krause, L., Herbst-Irmer, R., Sheldrick G.M. & Stalke D.,
 J. Appl. Cryst. 48 (2015) 3-10
;
_exptl_crystal_colour yellow
_exptl_crystal_density_diffrn 1.646
_exptl_crystal_description prism
_exptl_crystal_F_000 588
_exptl_crystal_recrystallization_method 'Re-crystallisation from solvent: dichloromethane'
_exptl_crystal_size_max 0.240
_exptl_crystal_size_mid 0.090
_exptl_crystal_size_min 0.080
_refine_diff_density_max 1.156
_refine_diff_density_min -1.055
_refine_diff_density_rms 0.089
_refine_ls_extinction_method none
_refine_ls_goodness_of_fit_ref 1.101
_refine_ls_hydrogen_treatment mixed
_refine_ls_matrix_type full
_refine_ls_number_parameters 258
_refine_ls_number_reflns 5722
_refine_ls_number_restraints 0
_refine_ls_restrained_S_all 1.101
_refine_ls_R_factor_all 0.0182
_refine_ls_R_factor_gt 0.0172
_refine_ls_shift/su_max 0.004
_refine_ls_shift/su_mean 0.000
_refine_ls_structure_factor_coef Fsqd
_refine_ls_weighting_details 'w=1/[\s^2^(Fo^2^)+(0.0174P)^2^+1.0477P] where P=(Fo^2^+2Fc^2^)/3'
_refine_ls_weighting_scheme calc
_refine_ls_wR_factor_gt 0.0398
_refine_ls_wR_factor_ref 0.0404
_reflns_Friedel_coverage 0.000
_reflns_number_gt 5534
_reflns_number_total 5722
_reflns_threshold_expression 'I > 2\s(I)'
_cod_data_source_file c8dt05070h2.cif
_cod_data_source_block cmpnd_2
_cod_depositor_comments 'Adding full bibliography for 7049153.cif.'
_cod_database_code 7049153
_shelx_shelxl_version_number 2018/3
_shelx_space_group_comment
;
The symmetry employed for this shelxl refinement is uniquely defined
by the following loop, which should always be used as a source of
symmetry information in preference to the above space-group names.
They are only intended as comments.
;

loop_
_space_group_symop_operation_xyz
'x, y, z'
'-x, -y, -z'

loop_
_atom_site_label
_atom_site_type_symbol
_atom_site_fract_x
_atom_site_fract_y
_atom_site_fract_z
_atom_site_U_iso_or_equiv
_atom_site_adp_type
_atom_site_occupancy
_atom_site_site_symmetry_order
_atom_site_calc_flag
_atom_site_refinement_flags_posn
_atom_site_refinement_flags_adp
Ir Ir 0.64724(2) 0.83112(2) 0.69646(2) 0.01308(3) Uani 1 1 d . .
H H 0.726200 0.769800 0.594398 0.020 Uiso 1 1 d . U
Cl Cl 0.41591(7) 0.93243(6) 0.68963(5) 0.02409(12) Uani 1 1 d . .
Si Si 0.75552(7) 0.72515(6) 0.82423(5) 0.01250(11) Uani 1 1 d . .
O O 0.68036(18) 0.57222(14) 0.78476(13) 0.0158(3) Uani 1 1 d . .
N N 0.5208(2) 0.65503(18) 0.66709(15) 0.0145(4) Uani 1 1 d . .
C1 C 0.4036(3) 0.6343(2) 0.59525(18) 0.0172(4) Uani 1 1 d . .
H1 H 0.371540 0.704454 0.560778 0.021 Uiso 1 1 calc R U
C2 C 0.3301(3) 0.5158(2) 0.57091(18) 0.0184(5) Uani 1 1 d . .
H2 H 0.249705 0.504831 0.519742 0.022 Uiso 1 1 calc R U
C3 C 0.3737(3) 0.4111(2) 0.62142(18) 0.0169(4) Uani 1 1 d . .
C4 C 0.4917(3) 0.4324(2) 0.69498(18) 0.0161(4) Uani 1 1 d . .
H4 H 0.523437 0.363884 0.731684 0.019 Uiso 1 1 calc R U
C5 C 0.5644(2) 0.5545(2) 0.71541(17) 0.0139(4) Uani 1 1 d . .
C6 C 0.2976(3) 0.2793(2) 0.5973(2) 0.0245(5) Uani 1 1 d . .
H6A H 0.217077 0.281495 0.543824 0.037 Uiso 1 1 calc R U
H6B H 0.371957 0.221858 0.571049 0.037 Uiso 1 1 calc R U
H6C H 0.254188 0.248537 0.661412 0.037 Uiso 1 1 calc R U
C7 C 0.6609(3) 0.7564(2) 0.95678(18) 0.0182(5) Uani 1 1 d . .
C8 C 0.4899(3) 0.7518(4) 0.9351(2) 0.0407(8) Uani 1 1 d . .
H8A H 0.438469 0.764542 1.001600 0.061 Uiso 1 1 calc R U
H8B H 0.454180 0.668558 0.899858 0.061 Uiso 1 1 calc R U
H8C H 0.467830 0.819166 0.889814 0.061 Uiso 1 1 calc R U
C9 C 0.6853(4) 0.6511(4) 1.0308(3) 0.0476(9) Uani 1 1 d . .
H9A H 0.790690 0.659165 1.056756 0.071 Uiso 1 1 calc R U
H9B H 0.662460 0.567361 0.992451 0.071 Uiso 1 1 calc R U
H9C H 0.618283 0.659582 1.090344 0.071 Uiso 1 1 calc R U
C10 C 0.7153(5) 0.8849(3) 1.0136(3) 0.0521(11) Uani 1 1 d . .
H10A H 0.696782 0.953113 0.968389 0.078 Uiso 1 1 calc R U
H10B H 0.823841 0.886779 1.030325 0.078 Uiso 1 1 calc R U
H10C H 0.660406 0.897249 1.078783 0.078 Uiso 1 1 calc R U
C11 C 0.9677(3) 0.7057(2) 0.82999(19) 0.0173(4) Uani 1 1 d . .
C12 C 1.0049(3) 0.6072(2) 0.9074(2) 0.0248(5) Uani 1 1 d . .
H12A H 1.110849 0.588906 0.901097 0.037 Uiso 1 1 calc R U
H12B H 0.939423 0.528436 0.891090 0.037 Uiso 1 1 calc R U
H12C H 0.987980 0.641417 0.979314 0.037 Uiso 1 1 calc R U
C13 C 1.0625(3) 0.8317(3) 0.8629(3) 0.0324(7) Uani 1 1 d . .
H13A H 1.169798 0.816393 0.866264 0.049 Uiso 1 1 calc R U
H13B H 1.031897 0.865452 0.932126 0.049 Uiso 1 1 calc R U
H13C H 1.046124 0.893580 0.811280 0.049 Uiso 1 1 calc R U
C14 C 1.0181(3) 0.6546(3) 0.7214(2) 0.0307(6) Uani 1 1 d . .
H14A H 1.001882 0.716975 0.670184 0.046 Uiso 1 1 calc R U
H14B H 0.958847 0.574097 0.699325 0.046 Uiso 1 1 calc R U
H14C H 1.125599 0.640077 0.725432 0.046 Uiso 1 1 calc R U
C15 C 0.8176(3) 0.9773(2) 0.65882(18) 0.0157(4) Uani 1 1 d . .
C16 C 0.7677(3) 1.0115(2) 0.76043(18) 0.0164(4) Uani 1 1 d . .
C17 C 0.6853(3) 1.1288(2) 0.78485(19) 0.0192(5) Uani 1 1 d . .
H17A H 0.616347 1.115443 0.843481 0.023 Uiso 1 1 calc R U
H17B H 0.624293 1.146593 0.722584 0.023 Uiso 1 1 calc R U
C18 C 0.8029(3) 1.2419(2) 0.8155(2) 0.0217(5) Uani 1 1 d . .
H18A H 0.749556 1.320469 0.825434 0.026 Uiso 1 1 calc R U
H18B H 0.851460 1.228079 0.883815 0.026 Uiso 1 1 calc R U
C19 C 0.9270(3) 1.2630(2) 0.7355(2) 0.0216(5) Uani 1 1 d . .
H19A H 0.991447 1.190746 0.734829 0.026 Uiso 1 1 calc R U
H19B H 0.991346 1.341291 0.759647 0.026 Uiso 1 1 calc R U
C20 C 0.8703(3) 1.2757(2) 0.6219(2) 0.0215(5) Uani 1 1 d . .
H20A H 0.763975 1.297290 0.624129 0.026 Uiso 1 1 calc R U
H20B H 0.930209 1.348361 0.594335 0.026 Uiso 1 1 calc R U
C21 C 0.8781(3) 1.1585(2) 0.54406(19) 0.0193(5) Uani 1 1 d . .
H21A H 0.983081 1.133420 0.545482 0.023 Uiso 1 1 calc R U
H21B H 0.856082 1.183703 0.472576 0.023 Uiso 1 1 calc R U
C22 C 0.7712(3) 1.0406(2) 0.56268(18) 0.0169(4) Uani 1 1 d . .
H22A H 0.667208 1.066621 0.570873 0.020 Uiso 1 1 calc R U
H22B H 0.770275 0.978473 0.500420 0.020 Uiso 1 1 calc R U
H15 H 0.913(3) 0.945(3) 0.653(2) 0.020(7) Uiso 1 1 d . .
H16 H 0.829(3) 0.990(3) 0.820(2) 0.020(7) Uiso 1 1 d . .

loop_
_atom_site_aniso_label
_atom_site_aniso_U_11
_atom_site_aniso_U_22
_atom_site_aniso_U_33
_atom_site_aniso_U_23
_atom_site_aniso_U_13
_atom_site_aniso_U_12
Ir 0.01524(5) 0.01111(5) 0.01301(5) 0.00134(3) -0.00002(3) 0.00159(3)
Cl 0.0182(3) 0.0182(3) 0.0361(3) 0.0008(2) -0.0024(2) 0.0052(2)
Si 0.0140(3) 0.0110(3) 0.0125(3) 0.0011(2) -0.0001(2) 0.0008(2)
O 0.0185(8) 0.0119(7) 0.0166(8) 0.0011(6) -0.0033(6) -0.0003(6)
N 0.0149(9) 0.0137(9) 0.0146(9) -0.0016(7) 0.0014(7) 0.0019(7)
C1 0.0168(11) 0.0190(11) 0.0160(11) 0.0006(9) -0.0010(8) 0.0033(9)
C2 0.0130(11) 0.0244(12) 0.0169(11) -0.0026(9) -0.0001(8) 0.0000(9)
C3 0.0163(11) 0.0178(11) 0.0156(11) -0.0034(9) 0.0060(8) -0.0013(9)
C4 0.0183(11) 0.0138(10) 0.0160(11) -0.0003(8) 0.0034(8) 0.0012(8)
C5 0.0143(10) 0.0149(10) 0.0123(10) -0.0006(8) 0.0014(8) 0.0008(8)
C6 0.0238(13) 0.0226(12) 0.0246(13) -0.0035(10) -0.0002(10) -0.0070(10)
C7 0.0203(12) 0.0217(11) 0.0126(10) 0.0006(9) 0.0032(9) 0.0011(9)
C8 0.0247(15) 0.077(2) 0.0207(14) -0.0024(15) 0.0075(11) 0.0098(15)
C9 0.059(2) 0.059(2) 0.0322(17) 0.0253(16) 0.0227(15) 0.0232(17)
C10 0.078(3) 0.0418(18) 0.0300(17) -0.0196(14) 0.0264(17) -0.0236(18)
C11 0.0143(11) 0.0152(10) 0.0231(12) 0.0045(9) -0.0010(9) 0.0023(8)
C12 0.0238(13) 0.0222(12) 0.0289(14) 0.0052(10) -0.0035(10) 0.0034(10)
C13 0.0173(12) 0.0202(13) 0.060(2) 0.0083(12) -0.0069(12) -0.0021(10)
C14 0.0239(13) 0.0438(16) 0.0274(14) 0.0082(12) 0.0094(11) 0.0137(12)
C15 0.0166(11) 0.0110(10) 0.0193(11) 0.0015(8) 0.0014(9) 0.0000(8)
C16 0.0199(11) 0.0136(10) 0.0153(11) 0.0011(8) -0.0011(9) 0.0002(8)
C17 0.0218(12) 0.0176(11) 0.0176(11) -0.0031(9) 0.0026(9) 0.0028(9)
C18 0.0287(13) 0.0154(11) 0.0203(12) -0.0038(9) -0.0019(10) 0.0041(9)
C19 0.0234(12) 0.0143(11) 0.0261(13) -0.0015(9) -0.0030(10) -0.0011(9)
C20 0.0243(13) 0.0148(11) 0.0257(13) 0.0037(9) 0.0019(10) 0.0007(9)
C21 0.0235(12) 0.0169(11) 0.0177(11) 0.0050(9) 0.0030(9) -0.0006(9)
C22 0.0208(12) 0.0156(10) 0.0139(11) 0.0005(8) 0.0005(9) 0.0003(9)

loop_
_atom_type_symbol
_atom_type_description
_atom_type_scat_dispersion_real
_atom_type_scat_dispersion_imag
_atom_type_scat_source
C C 0.0033 0.0016 'International Tables Vol C Tables 4.2.6.8 and 6.1.1.4'
H H 0.0000 0.0000 'International Tables Vol C Tables 4.2.6.8 and 6.1.1.4'
Cl Cl 0.1484 0.1585 'International Tables Vol C Tables 4.2.6.8 and 6.1.1.4'
Ir Ir -1.4442 7.9887 'International Tables Vol C Tables 4.2.6.8 and 6.1.1.4'
N N 0.0061 0.0033 'International Tables Vol C Tables 4.2.6.8 and 6.1.1.4'
O O 0.0106 0.0060 'International Tables Vol C Tables 4.2.6.8 and 6.1.1.4'
Si Si 0.0817 0.0704 'International Tables Vol C Tables 4.2.6.8 and 6.1.1.4'

loop_
_geom_angle_atom_site_label_1
_geom_angle_atom_site_label_2
_geom_angle_atom_site_label_3
_geom_angle
N Ir C15 153.18(8)
N Ir C16 168.39(8)
C15 Ir C16 37.78(9)
N Ir Si 81.72(6)
C15 Ir Si 105.58(6)
C16 Ir Si 90.61(6)
N Ir Cl 88.47(5)
C15 Ir Cl 104.08(7)
C16 Ir Cl 90.21(7)
Si Ir Cl 131.76(2)
N Ir H 77.8
C15 Ir H 75.5
C16 Ir H 112.3
Si Ir H 100.0
Cl Ir H 123.8
O Si C11 102.23(9)
O Si C7 101.70(9)
C11 Si C7 116.49(11)
O Si Ir 98.85(6)
C11 Si Ir 121.84(8)
C7 Si Ir 111.07(8)
C5 O Si 119.79(14)
C5 N C1 117.94(19)
C5 N Ir 118.55(14)
C1 N Ir 123.30(16)
N C1 C2 122.4(2)
N C1 H1 118.8
C2 C1 H1 118.8
C1 C2 C3 120.0(2)
C1 C2 H2 120.0
C3 C2 H2 120.0
C4 C3 C2 117.6(2)
C4 C3 C6 120.3(2)
C2 C3 C6 122.1(2)
C3 C4 C5 120.1(2)
C3 C4 H4 119.9
C5 C4 H4 119.9
O C5 N 118.93(19)
O C5 C4 119.1(2)
N C5 C4 121.9(2)
C3 C6 H6A 109.5
C3 C6 H6B 109.5
H6A C6 H6B 109.5
C3 C6 H6C 109.5
H6A C6 H6C 109.5
H6B C6 H6C 109.5
C10 C7 C8 109.3(3)
C10 C7 C9 108.6(3)
C8 C7 C9 106.2(2)
C10 C7 Si 113.02(18)
C8 C7 Si 107.71(17)
C9 C7 Si 111.81(19)
C7 C8 H8A 109.5
C7 C8 H8B 109.5
H8A C8 H8B 109.5
C7 C8 H8C 109.5
H8A C8 H8C 109.5
H8B C8 H8C 109.5
C7 C9 H9A 109.5
C7 C9 H9B 109.5
H9A C9 H9B 109.5
C7 C9 H9C 109.5
H9A C9 H9C 109.5
H9B C9 H9C 109.5
C7 C10 H10A 109.5
C7 C10 H10B 109.5
H10A C10 H10B 109.5
C7 C10 H10C 109.5
H10A C10 H10C 109.5
H10B C10 H10C 109.5
C12 C11 C14 106.7(2)
C12 C11 C13 108.4(2)
C14 C11 C13 108.5(2)
C12 C11 Si 110.90(16)
C14 C11 Si 109.58(17)
C13 C11 Si 112.60(17)
C11 C12 H12A 109.5
C11 C12 H12B 109.5
H12A C12 H12B 109.5
C11 C12 H12C 109.5
H12A C12 H12C 109.5
H12B C12 H12C 109.5
C11 C13 H13A 109.5
C11 C13 H13B 109.5
H13A C13 H13B 109.5
C11 C13 H13C 109.5
H13A C13 H13C 109.5
H13B C13 H13C 109.5
C11 C14 H14A 109.5
C11 C14 H14B 109.5
H14A C14 H14B 109.5
C11 C14 H14C 109.5
H14A C14 H14C 109.5
H14B C14 H14C 109.5
C16 C15 C22 123.2(2)
C16 C15 Ir 72.41(13)
C22 C15 Ir 111.25(15)
C16 C15 H15 117.6(17)
C22 C15 H15 113.2(17)
Ir C15 H15 110.9(17)
C15 C16 C17 122.3(2)
C15 C16 Ir 69.80(12)
C17 C16 Ir 121.29(16)
C15 C16 H16 117.1(17)
C17 C16 H16 113.1(17)
Ir C16 H16 105.4(16)
C16 C17 C18 108.5(2)
C16 C17 H17A 110.0
C18 C17 H17A 110.0
C16 C17 H17B 110.0
C18 C17 H17B 110.0
H17A C17 H17B 108.4
C19 C18 C17 114.87(19)
C19 C18 H18A 108.5
C17 C18 H18A 108.5
C19 C18 H18B 108.5
C17 C18 H18B 108.5
H18A C18 H18B 107.5
C18 C19 C20 115.4(2)
C18 C19 H19A 108.4
C20 C19 H19A 108.4
C18 C19 H19B 108.4
C20 C19 H19B 108.4
H19A C19 H19B 107.5
C21 C20 C19 116.4(2)
C21 C20 H20A 108.2
C19 C20 H20A 108.2
C21 C20 H20B 108.2
C19 C20 H20B 108.2
H20A C20 H20B 107.3
C20 C21 C22 116.5(2)
C20 C21 H21A 108.2
C22 C21 H21A 108.2
C20 C21 H21B 108.2
C22 C21 H21B 108.2
H21A C21 H21B 107.3
C15 C22 C21 112.28(19)
C15 C22 H22A 109.1
C21 C22 H22A 109.1
C15 C22 H22B 109.1
C21 C22 H22B 109.1
H22A C22 H22B 107.9

loop_
_geom_bond_atom_site_label_1
_geom_bond_atom_site_label_2
_geom_bond_distance
Ir N 2.0947(18)
Ir C15 2.162(2)
Ir C16 2.196(2)
Ir Si 2.2853(6)
Ir Cl 2.3950(6)
Ir H 1.61
Si O 1.7285(16)
Si C11 1.912(2)
Si C7 1.926(2)
O C5 1.334(3)
N C5 1.347(3)
N C1 1.363(3)
C1 C2 1.373(3)
C1 H1 0.9500
C2 C3 1.398(3)
C2 H2 0.9500
C3 C4 1.383(3)
C3 C6 1.503(3)
C4 C5 1.396(3)
C4 H4 0.9500
C6 H6A 0.9800
C6 H6B 0.9800
C6 H6C 0.9800
C7 C10 1.524(4)
C7 C8 1.533(4)
C7 C9 1.540(4)
C8 H8A 0.9800
C8 H8B 0.9800
C8 H8C 0.9800
C9 H9A 0.9800
C9 H9B 0.9800
C9 H9C 0.9800
C10 H10A 0.9800
C10 H10B 0.9800
C10 H10C 0.9800
C11 C12 1.539(3)
C11 C14 1.539(4)
C11 C13 1.539(3)
C12 H12A 0.9800
C12 H12B 0.9800
C12 H12C 0.9800
C13 H13A 0.9800
C13 H13B 0.9800
C13 H13C 0.9800
C14 H14A 0.9800
C14 H14B 0.9800
C14 H14C 0.9800
C15 C16 1.411(3)
C15 C22 1.508(3)
C15 H15 0.94(3)
C16 C17 1.505(3)
C16 H16 0.97(3)
C17 C18 1.541(3)
C17 H17A 0.9900
C17 H17B 0.9900
C18 C19 1.536(4)
C18 H18A 0.9900
C18 H18B 0.9900
C19 C20 1.543(4)
C19 H19A 0.9900
C19 H19B 0.9900
C20 C21 1.533(3)
C20 H20A 0.9900
C20 H20B 0.9900
C21 C22 1.540(3)
C21 H21A 0.9900
C21 H21B 0.9900
C22 H22A 0.9900
C22 H22B 0.9900

loop_
_geom_torsion_atom_site_label_1
_geom_torsion_atom_site_label_2
_geom_torsion_atom_site_label_3
_geom_torsion_atom_site_label_4
_geom_torsion
C11 Si O C5 -140.04(17)
C7 Si O C5 99.23(18)
Ir Si O C5 -14.58(17)
C5 N C1 C2 -0.2(3)
Ir N C1 C2 174.51(17)
N C1 C2 C3 0.8(4)
C1 C2 C3 C4 -0.2(3)
C1 C2 C3 C6 -179.7(2)
C2 C3 C4 C5 -1.0(3)
C6 C3 C4 C5 178.5(2)
Si O C5 N 8.6(3)
Si O C5 C4 -171.39(16)
C1 N C5 O 179.0(2)
Ir N C5 O 4.0(3)
C1 N C5 C4 -1.0(3)
Ir N C5 C4 -175.98(17)
C3 C4 C5 O -178.3(2)
C3 C4 C5 N 1.6(3)
C22 C15 C16 C17 -10.7(3)
Ir C15 C16 C17 -115.0(2)
C22 C15 C16 Ir 104.3(2)
C15 C16 C17 C18 -88.7(3)
Ir C16 C17 C18 -173.30(16)
C16 C17 C18 C19 53.3(3)
C17 C18 C19 C20 53.8(3)
C18 C19 C20 C21 -102.9(3)
C19 C20 C21 C22 67.8(3)
C16 C15 C22 C21 88.7(3)
Ir C15 C22 C21 171.11(16)
C20 C21 C22 C15 -70.6(3)
